data_7711477
loop_
_publ_author_name
'Korona, Krzesimir'
'Kornowicz, Arkadiusz'
'Justyniak, Iwona'
'Terlecki, Micha\/l'
'Blachowski, Artur'
'Lewinski, Janusz'

_publ_section_title
;
 Non-redox reactivity of V(II) and Fe(II) formamidinates towards CO2
 resulting in the formation of novel M(II) carbamates
;
_journal_name_full 'Dalton Transactions'
_journal_paper_doi 10.1039/D2DT02274E
_journal_year 2022
_chemical_formula_moiety 'C54 H78 N4 O V'
_chemical_formula_sum 'C54 H78 N4 O V'
_chemical_formula_weight 850.19
_space_group_crystal_system monoclinic
_space_group_IT_number 14
_space_group_name_Hall '-P 2yn'
_space_group_name_H-M_alt 'P 1 21/n 1'
_symmetry_Int_Tables_number 14
_atom_sites_solution_primary dual
_audit_creation_date 2022-09-22
_audit_creation_method
;
Olex2 1.2
(compiled 2018.05.29 svn.r3508 for OlexSys, GUI svn.r5506)
;
_audit_update_record
;
2022-09-29 deposited with the CCDC.	2022-10-11 downloaded from the CCDC.
;
_cell_angle_alpha 90
_cell_angle_beta 107.502(2)
_cell_angle_gamma 90
_cell_formula_units_Z 4
_cell_length_a 15.2867(3)
_cell_length_b 14.7719(2)
_cell_length_c 25.4469(4)
_cell_measurement_reflns_used 17273
_cell_measurement_temperature 100(2)
_cell_measurement_theta_max 29.8950
_cell_measurement_theta_min 2.2860
_cell_volume 5480.24(17)
_computing_cell_refinement 'CrysAlisPro 1.171.40.45a (Rigaku OD, 2019)'
_computing_data_collection 'CrysAlisPro 1.171.40.45a (Rigaku OD, 2019)'
_computing_data_reduction 'CrysAlisPro 1.171.40.45a (Rigaku OD, 2019)'
_computing_molecular_graphics
;
CrystalMaker (Palmer, D. C. (2014) CrystalMaker Software Ltd, Begbroke, 
Oxfordshire, England.)
ORTEP III (Farrugia, L. J. (2012). J. Appl. Cryst. 45, 849-854.)
;
_computing_publication_material 'Olex2 (Dolomanov et al., 2009)'
_computing_structure_refinement 'olex2.refine (Bourhis et al., 2015)'
_computing_structure_solution 'olex2.refine (Bourhis et al., 2015)'
_diffrn_ambient_temperature 100.15
_diffrn_detector_area_resol_mean 16.2974
_diffrn_measured_fraction_theta_full 0.9967
_diffrn_measured_fraction_theta_max 0.9967
_diffrn_measurement_device 'four-circle diffractometer'
_diffrn_measurement_device_type 'SuperNova, Dual, Cu at home/near, Eos'
_diffrn_measurement_method '\w scans'
_diffrn_radiation_type 'Mo K\a'
_diffrn_radiation_wavelength 0.71073
_diffrn_reflns_av_R_equivalents 0.0257
_diffrn_reflns_av_unetI/netI 0.0302
_diffrn_reflns_limit_h_max 16
_diffrn_reflns_limit_h_min -20
_diffrn_reflns_limit_k_max 19
_diffrn_reflns_limit_k_min -20
_diffrn_reflns_limit_l_max 35
_diffrn_reflns_limit_l_min -35
_diffrn_reflns_number 49808
_diffrn_reflns_theta_full 26.4973
_diffrn_reflns_theta_max 26.50
_diffrn_reflns_theta_min 2.17
_diffrn_source 'micro-focus sealed X-ray tube'
_exptl_absorpt_coefficient_mu 0.218
_exptl_absorpt_correction_T_max 0.989
_exptl_absorpt_correction_T_min 0.966
_exptl_absorpt_correction_type multi-scan
_exptl_absorpt_process_details
;
CrysAlisPro 1.171.40.84a (Rigaku Oxford Diffraction, 2020)
Empirical absorption correction using spherical harmonics,
implemented in SCALE3 ABSPACK scaling algorithm.
;
_exptl_crystal_colour green
_exptl_crystal_density_diffrn 1.0304
_exptl_crystal_description plate
_exptl_crystal_F_000 1845.8810
_exptl_crystal_size_max 0.19
_exptl_crystal_size_mid 0.13
_exptl_crystal_size_min 0.05
_refine_diff_density_max 0.5517
_refine_diff_density_min -0.3107
_refine_diff_density_rms 0.0542
_refine_ls_d_res_high 0.7965
_refine_ls_d_res_low 9.3765
_refine_ls_goodness_of_fit_ref 0.8625
_refine_ls_hydrogen_treatment constr
_refine_ls_matrix_type full
_refine_ls_number_constraints 120
_refine_ls_number_parameters 557
_refine_ls_number_reflns 11308
_refine_ls_number_restraints 0
_refine_ls_restrained_S_all 0.8625
_refine_ls_R_factor_all 0.0461
_refine_ls_R_factor_gt 0.0388
_refine_ls_shift/su_max 0.0004
_refine_ls_shift/su_mean 0.0001
_refine_ls_structure_factor_coef Fsqd
_refine_ls_weighting_details 'w=1/[\s^2^(Fo^2^)+(0.0850P)^2^+3.4987P] where P=(Fo^2^+2Fc^2^)/3'
_refine_ls_weighting_scheme calc
_refine_ls_wR_factor_gt 0.1132
_refine_ls_wR_factor_ref 0.1218
_reflns_Friedel_coverage 0.0
_reflns_limit_h_max 13
_reflns_limit_h_min -19
_reflns_limit_k_max 18
_reflns_limit_k_min 0
_reflns_limit_l_max 31
_reflns_limit_l_min -13
_reflns_number_gt 9702
_reflns_number_total 11308
_reflns_threshold_expression I>=2u(I)
_cod_data_source_file d2dt02274e2.cif
_cod_data_source_block comp2
_cod_original_sg_symbol_Hall '-P 2yn '
_cod_original_sg_symbol_H-M 'P 21/n '
_cod_database_code 7711477
_olex2_refinement_description
;
1. Fixed Uiso
 At 1.2 times of:
  All C(H) groups, All C(H,H) groups
 At 1.5 times of:
  All C(H,H,H) groups
2. Others
 Fixed Sof: C60(0.5) H60a(0.5) H60b(0.5) H60c(0.5) C61(0.5) H61a(0.5)
 H61b(0.5) C62(0.5) H62a(0.5) H62b(0.5) C63(0.5) H63a(0.5) H63b(0.5) C64(0.5)
 H64a(0.5) H64b(0.5) H64c(0.5)
3.a Ternary CH refined with riding coordinates:
 C11(H11), C14(H14), C24(H24), C27(H27), C36(H36), C39(H39), C49(H49), C52(H52)
3.b Secondary CH2 refined with riding coordinates:
 C1(H1a,H1b), C2(H2a,H2b), C3(H3a,H3b), C4(H4a,H4b)
3.c Aromatic/amide H refined with riding coordinates:
 C7(H7), C8(H8), C9(H9), C17(H17), C20(H20), C21(H21), C22(H22), C32(H32),
 C33(H33), C34(H34), C42(H42), C45(H45), C46(H46), C47(H47)
3.d Idealised Me refined as rotating group:
 C12(H12a,H12b,H12c), C13(H13a,H13b,H13c), C15(H15a,H15b,H15c), C16(H16a,H16b,
 H16c), C25(H25a,H25b,H25c), C26(H26a,H26b,H26c), C28(H28a,H28b,H28c), C29(H29a,
 H29b,H29c), C37(H37a,H37b,H37c), C38(H38a,H38b,H38c), C40(H40a,H40b,H40c),
 C41(H41a,H41b,H41c), C50(H50a,H50b,H50c), C51(H51a,H51b,H51c), C53(H53a,H53b,
 H53c), C54(H54a,H54b,H54c)
FREE comand was used to removed the connectivity bonds V1 C17 and V1 C42 from the list.
;
_smtbx_masks_special_details
;
A solvent mask was calculated and 130 electrons were 
found in a volume of 1051 A in 2 voids per unit cell. 
This is consistent with the presence of 
1.5[C5H12] per Unit Cell which account for 130 electrons 
per unit cell.
;
_smtbx_masks_void_probe_radius 1.2
_smtbx_masks_void_truncation_radius 1.2
_olex2_submission_special_instructions 'No special instructions were received'

loop_
_space_group_symop_id
_space_group_symop_operation_xyz
1 x,y,z
2 -x+1/2,y+1/2,-z+1/2
3 -x,-y,-z
4 x-1/2,-y-1/2,z-1/2

loop_
_atom_site_label
_atom_site_type_symbol
_atom_site_fract_x
_atom_site_fract_y
_atom_site_fract_z
_atom_site_U_iso_or_equiv
_atom_site_adp_type
_atom_site_occupancy
_atom_site_refinement_flags_posn
C1 C 0.14775(10) 0.66592(11) 0.24152(6) 0.0233(3) Uani 1.000000 .
H1a H 0.15511(10) 0.60241(11) 0.23117(6) 0.0280(4) Uiso 1.000000 R
H1b H 0.12313(10) 0.66606(11) 0.27333(6) 0.0280(4) Uiso 1.000000 R
C2 C 0.23943(11) 0.71588(12) 0.25581(7) 0.0272(3) Uani 1.000000 .
H2a H 0.26560(11) 0.72380(12) 0.29614(7) 0.0327(4) Uiso 1.000000 R
H2b H 0.28411(11) 0.68291(12) 0.24170(7) 0.0327(4) Uiso 1.000000 R
C3 C 0.21440(12) 0.80710(12) 0.22691(8) 0.0336(4) Uani 1.000000 .
H3a H 0.19329(12) 0.85051(12) 0.25015(8) 0.0403(5) Uiso 1.000000 R
H3b H 0.26704(12) 0.83353(12) 0.21722(8) 0.0403(5) Uiso 1.000000 R
C4 C 0.13753(10) 0.78199(11) 0.17589(7) 0.0250(3) Uani 1.000000 .
H4a H 0.09841(10) 0.83503(11) 0.16088(7) 0.0300(4) Uiso 1.000000 R
H4b H 0.16188(10) 0.75702(11) 0.14699(7) 0.0300(4) Uiso 1.000000 R
C5 C 0.02465(9) 0.66474(10) 0.05064(6) 0.0168(3) Uani 1.000000 .
C6 C 0.10084(10) 0.60670(10) 0.05683(6) 0.0187(3) Uani 1.000000 .
C7 C 0.15498(10) 0.61841(11) 0.02180(6) 0.0236(3) Uani 1.000000 .
H7 H 0.20471(10) 0.57819(11) 0.02468(6) 0.0283(4) Uiso 1.000000 R
C8 C 0.13809(11) 0.68697(11) -0.01696(7) 0.0253(3) Uani 1.000000 .
H8 H 0.17486(11) 0.69293(11) -0.04094(7) 0.0304(4) Uiso 1.000000 R
C9 C 0.06697(11) 0.74677(11) -0.02037(7) 0.0259(3) Uani 1.000000 .
H9 H 0.05673(11) 0.79531(11) -0.04600(7) 0.0310(4) Uiso 1.000000 R
C10 C 0.00984(10) 0.73729(10) 0.01308(6) 0.0217(3) Uani 1.000000 .
C11 C 0.12820(10) 0.53413(10) 0.10146(6) 0.0206(3) Uani 1.000000 .
H11 H 0.09104(10) 0.54395(10) 0.12728(6) 0.0247(4) Uiso 1.000000 R
C12 C 0.22994(11) 0.54143(12) 0.13502(7) 0.0289(4) Uani 1.000000 .
H12a H 0.26811(11) 0.5266(8) 0.11141(15) 0.0433(5) Uiso 1.000000 GR
H12b H 0.2433(2) 0.6033(2) 0.1490(4) 0.0433(5) Uiso 1.000000 GR
H12c H 0.2433(2) 0.4990(6) 0.1660(3) 0.0433(5) Uiso 1.000000 GR
C13 C 0.10784(11) 0.43869(11) 0.07776(7) 0.0252(3) Uani 1.000000 .
H13a H 0.04193(15) 0.4326(3) 0.0592(4) 0.0378(5) Uiso 1.000000 GR
H13b H 0.1418(6) 0.4280(3) 0.0512(4) 0.0378(5) Uiso 1.000000 GR
H13c H 0.1268(7) 0.39430(11) 0.10766(9) 0.0378(5) Uiso 1.000000 GR
C14 C -0.06574(12) 0.80598(11) 0.00903(8) 0.0305(4) Uani 1.000000 .
H14 H -0.10646(12) 0.78241(11) 0.03018(8) 0.0366(5) Uiso 1.000000 R
C15 C -0.12416(17) 0.82202(19) -0.05054(11) 0.0630(7) Uani 1.000000 .
H15a H -0.1738(8) 0.8644(11) -0.05116(12) 0.0945(11) Uiso 1.000000 GR
H15b H -0.0858(3) 0.8475(13) -0.0716(2) 0.0945(11) Uiso 1.000000 GR
H15c H -0.1504(11) 0.7644(3) -0.0671(3) 0.0945(11) Uiso 1.000000 GR
C16 C -0.02551(16) 0.89465(16) 0.03416(10) 0.0550(6) Uani 1.000000 .
H16a H 0.0118(10) 0.8847(2) 0.0724(2) 0.0824(9) Uiso 1.000000 GR
H16b H 0.0130(10) 0.9198(6) 0.0131(4) 0.0824(9) Uiso 1.000000 GR
H16c H -0.07514(16) 0.9372(4) 0.0333(7) 0.0824(9) Uiso 1.000000 GR
C17 C -0.07709(9) 0.57716(9) 0.08453(6) 0.0162(3) Uani 1.000000 .
H17 H -0.07748(9) 0.53006(9) 0.05903(6) 0.0194(3) Uiso 1.000000 R
C18 C -0.16726(9) 0.48636(9) 0.12569(5) 0.0160(3) Uani 1.000000 .
C19 C -0.12018(10) 0.41115(10) 0.15523(6) 0.0188(3) Uani 1.000000 .
C20 C -0.16976(11) 0.33276(10) 0.15763(6) 0.0225(3) Uani 1.000000 .
H20 H -0.13876(11) 0.28211(10) 0.17786(6) 0.0270(4) Uiso 1.000000 R
C21 C -0.26287(11) 0.32707(10) 0.13129(6) 0.0235(3) Uani 1.000000 .
H21 H -0.29524(11) 0.27279(10) 0.13299(6) 0.0282(4) Uiso 1.000000 R
C22 C -0.30868(10) 0.40119(10) 0.10238(6) 0.0219(3) Uani 1.000000 .
H22 H -0.37258(10) 0.39690(10) 0.08395(6) 0.0263(4) Uiso 1.000000 R
C23 C -0.26287(10) 0.48201(10) 0.09977(6) 0.0181(3) Uani 1.000000 .
C24 C -0.01756(10) 0.41587(10) 0.18496(6) 0.0232(3) Uani 1.000000 .
H24 H 0.00987(10) 0.45865(10) 0.16383(6) 0.0279(4) Uiso 1.000000 R
C25 C 0.03067(12) 0.32500(12) 0.18693(8) 0.0341(4) Uani 1.000000 .
H25a H 0.0125(7) 0.2842(3) 0.2122(4) 0.0512(6) Uiso 1.000000 GR
H25b H 0.0132(7) 0.2983(4) 0.14997(13) 0.0512(6) Uiso 1.000000 GR
H25c H 0.09724(12) 0.33408(17) 0.1999(5) 0.0512(6) Uiso 1.000000 GR
C26 C 0.00033(12) 0.45482(14) 0.24273(7) 0.0371(4) Uani 1.000000 .
H26a H -0.0287(8) 0.5144(4) 0.24037(8) 0.0556(6) Uiso 1.000000 GR
H26b H -0.0254(9) 0.4142(5) 0.26474(19) 0.0556(6) Uiso 1.000000 GR
H26c H 0.06658(13) 0.4609(9) 0.2602(2) 0.0556(6) Uiso 1.000000 GR
C27 C -0.31428(10) 0.56369(10) 0.06914(6) 0.0198(3) Uani 1.000000 .
H27 H -0.28032(10) 0.61913(10) 0.08669(6) 0.0238(4) Uiso 1.000000 R
C28 C -0.31539(12) 0.56287(12) 0.00898(7) 0.0287(3) Uani 1.000000 .
H28a H -0.25228(12) 0.5644(9) 0.00715(7) 0.0430(5) Uiso 1.000000 GR
H28b H -0.3458(8) 0.5077(4) -0.00892(15) 0.0430(5) Uiso 1.000000 GR
H28c H -0.3488(8) 0.6160(5) -0.00993(15) 0.0430(5) Uiso 1.000000 GR
C29 C -0.41257(10) 0.57117(12) 0.07246(7) 0.0270(3) Uani 1.000000 .
H29a H -0.4495(2) 0.5210(5) 0.0520(4) 0.0405(5) Uiso 1.000000 GR
H29b H -0.41164(13) 0.5685(8) 0.11110(8) 0.0405(5) Uiso 1.000000 GR
H29c H -0.4394(3) 0.6288(4) 0.0563(5) 0.0405(5) Uiso 1.000000 GR
C30 C -0.11955(10) 0.91383(9) 0.14569(6) 0.0175(3) Uani 1.000000 .
C31 C -0.20297(10) 0.91549(10) 0.10242(6) 0.0192(3) Uani 1.000000 .
C32 C -0.23132(11) 0.99607(11) 0.07402(6) 0.0231(3) Uani 1.000000 .
H32 H -0.28689(11) 0.99727(11) 0.04450(6) 0.0277(4) Uiso 1.000000 R
C33 C -0.17982(11) 1.07469(11) 0.08808(7) 0.0263(3) Uani 1.000000 .
H33 H -0.20046(11) 1.12947(11) 0.06877(7) 0.0315(4) Uiso 1.000000 R
C34 C -0.09858(11) 1.07250(10) 0.13027(7) 0.0248(3) Uani 1.000000 .
H34 H -0.06353(11) 1.12643(10) 0.13979(7) 0.0297(4) Uiso 1.000000 R
C35 C -0.06619(10) 0.99286(10) 0.15956(6) 0.0207(3) Uani 1.000000 .
C36 C -0.26322(11) 0.83181(10) 0.08906(6) 0.0228(3) Uani 1.000000 .
H36 H -0.22196(11) 0.77778(10) 0.09787(6) 0.0274(4) Uiso 1.000000 R
C37 C -0.32576(14) 0.82765(14) 0.12561(8) 0.0388(4) Uani 1.000000 .
H37a H -0.28872(16) 0.8315(10) 0.16436(8) 0.0582(7) Uiso 1.000000 GR
H37b H -0.3691(7) 0.8783(6) 0.1167(4) 0.0582(7) Uiso 1.000000 GR
H37c H -0.3597(8) 0.7704(5) 0.1193(4) 0.0582(7) Uiso 1.000000 GR
C38 C -0.32014(13) 0.82460(13) 0.02868(7) 0.0353(4) Uani 1.000000 .
H38a H -0.3656(6) 0.8734(6) 0.01971(16) 0.0530(6) Uiso 1.000000 GR
H38b H -0.27979(18) 0.8298(9) 0.00532(7) 0.0530(6) Uiso 1.000000 GR
H38c H -0.3516(7) 0.7660(4) 0.02221(14) 0.0530(6) Uiso 1.000000 GR
C39 C 0.02578(10) 0.99527(10) 0.20464(7) 0.0236(3) Uani 1.000000 .
H39 H 0.04003(10) 0.93254(10) 0.21953(7) 0.0283(4) Uiso 1.000000 R
C40 C 0.10341(11) 1.02583(12) 0.18194(8) 0.0314(4) Uani 1.000000 .
H40a H 0.1040(6) 0.9875(6) 0.1506(3) 0.0471(6) Uiso 1.000000 GR
H40b H 0.0935(5) 1.0890(3) 0.1699(5) 0.0471(6) Uiso 1.000000 GR
H40c H 0.16233(14) 1.0204(8) 0.21085(18) 0.0471(6) Uiso 1.000000 GR
C41 C 0.02162(12) 1.05722(12) 0.25219(7) 0.0303(4) Uani 1.000000 .
H41a H 0.0084(9) 1.11933(19) 0.23859(13) 0.0454(5) Uiso 1.000000 GR
H41b H -0.0269(6) 1.0362(5) 0.2672(3) 0.0454(5) Uiso 1.000000 GR
H41c H 0.0807(3) 1.0557(7) 0.2812(2) 0.0454(5) Uiso 1.000000 GR
C42 C -0.09720(9) 0.81079(9) 0.22174(6) 0.0161(3) Uani 1.000000 .
H42 H -0.11437(9) 0.85529(9) 0.24373(6) 0.0193(3) Uiso 1.000000 R
C43 C -0.07716(10) 0.69682(9) 0.29182(6) 0.0168(3) Uani 1.000000 .
C44 C -0.01221(10) 0.73119(10) 0.33943(6) 0.0196(3) Uani 1.000000 .
C45 C -0.01008(11) 0.69552(11) 0.39069(6) 0.0254(3) Uani 1.000000 .
H45 H 0.03285(11) 0.71890(11) 0.42303(6) 0.0304(4) Uiso 1.000000 R
C46 C -0.06890(12) 0.62706(11) 0.39547(6) 0.0278(3) Uani 1.000000 .
H46 H -0.06596(12) 0.60334(11) 0.43066(6) 0.0334(4) Uiso 1.000000 R
C47 C -0.13221(11) 0.59340(10) 0.34840(6) 0.0246(3) Uani 1.000000 .
H47 H -0.17233(11) 0.54607(10) 0.35166(6) 0.0295(4) Uiso 1.000000 R
C48 C -0.13820(10) 0.62750(10) 0.29649(6) 0.0194(3) Uani 1.000000 .
C49 C 0.05534(10) 0.80592(10) 0.33762(6) 0.0214(3) Uani 1.000000 .
H49 H 0.05387(10) 0.81447(10) 0.29838(6) 0.0257(4) Uiso 1.000000 R
C50 C 0.15398(10) 0.78244(12) 0.37133(7) 0.0280(3) Uani 1.000000 .
H50a H 0.1587(2) 0.7811(9) 0.41059(8) 0.0420(5) Uiso 1.000000 GR
H50b H 0.1703(3) 0.7229(4) 0.3600(4) 0.0420(5) Uiso 1.000000 GR
H50c H 0.19595(14) 0.8283(5) 0.3649(4) 0.0420(5) Uiso 1.000000 GR
C51 C 0.02688(11) 0.89534(11) 0.35827(7) 0.0268(3) Uani 1.000000 .
H51a H -0.0348(3) 0.9120(4) 0.3353(3) 0.0402(5) Uiso 1.000000 GR
H51b H 0.0269(8) 0.8882(3) 0.39656(17) 0.0402(5) Uiso 1.000000 GR
H51c H 0.0703(5) 0.9430(2) 0.3562(5) 0.0402(5) Uiso 1.000000 GR
C52 C -0.21442(11) 0.59700(11) 0.24615(6) 0.0239(3) Uani 1.000000 .
H52 H -0.19166(11) 0.60216(11) 0.21331(6) 0.0287(4) Uiso 1.000000 R
C53 C -0.29583(12) 0.66145(12) 0.23790(8) 0.0336(4) Uani 1.000000 .
H53a H -0.3217(6) 0.6546(7) 0.2685(3) 0.0505(6) Uiso 1.000000 GR
H53b H -0.2751(2) 0.72398(14) 0.2367(5) 0.0505(6) Uiso 1.000000 GR
H53c H -0.3428(4) 0.6470(6) 0.2032(3) 0.0505(6) Uiso 1.000000 GR
C54 C -0.24601(13) 0.49941(11) 0.24934(7) 0.0305(4) Uani 1.000000 .
H54a H -0.19272(16) 0.45899(16) 0.2584(5) 0.0457(6) Uiso 1.000000 GR
H54b H -0.2768(8) 0.4949(2) 0.2779(4) 0.0457(6) Uiso 1.000000 GR
H54c H -0.2888(7) 0.4819(3) 0.21370(18) 0.0457(6) Uiso 1.000000 GR
N1 N -0.03496(8) 0.65470(8) 0.08365(5) 0.0163(2) Uani 1.000000 .
N2 N -0.11928(8) 0.56843(8) 0.12328(5) 0.0159(2) Uani 1.000000 .
N3 N -0.08890(8) 0.82970(8) 0.17253(5) 0.0169(2) Uani 1.000000 .
N4 N -0.08005(8) 0.72605(8) 0.23820(5) 0.0158(2) Uani 1.000000 .
O1 O 0.08730(7) 0.71431(8) 0.19571(5) 0.0284(3) Uani 1.000000 .
V1 V -0.055547(15) 0.690042(15) 0.161454(9) 0.01416(8) Uani 1.000000 .

loop_
_atom_site_aniso_label
_atom_site_aniso_U_11
_atom_site_aniso_U_22
_atom_site_aniso_U_33
_atom_site_aniso_U_12
_atom_site_aniso_U_13
_atom_site_aniso_U_23
C1 0.0222(7) 0.0227(8) 0.0229(8) 0.0027(6) 0.0033(6) 0.0013(6)
C2 0.0188(7) 0.0307(8) 0.0288(8) 0.0009(6) 0.0021(6) -0.0009(7)
C3 0.0262(8) 0.0296(9) 0.0393(10) -0.0060(7) 0.0013(7) 0.0005(7)
C4 0.0208(7) 0.0243(8) 0.0296(8) -0.0032(6) 0.0072(6) 0.0042(6)
C5 0.0168(6) 0.0186(7) 0.0160(7) -0.0038(5) 0.0066(5) -0.0028(5)
C6 0.0181(7) 0.0187(7) 0.0191(7) -0.0025(6) 0.0053(5) -0.0042(5)
C7 0.0207(7) 0.0246(8) 0.0287(8) -0.0009(6) 0.0124(6) -0.0067(6)
C8 0.0265(8) 0.0299(8) 0.0250(8) -0.0065(6) 0.0160(7) -0.0047(6)
C9 0.0279(8) 0.0276(8) 0.0249(8) -0.0048(6) 0.0122(6) 0.0039(6)
C10 0.0203(7) 0.0228(8) 0.0235(8) -0.0024(6) 0.0088(6) 0.0024(6)
C11 0.0186(7) 0.0220(7) 0.0217(7) 0.0022(6) 0.0070(6) -0.0012(6)
C12 0.0216(8) 0.0320(9) 0.0302(9) 0.0036(7) 0.0036(6) -0.0020(7)
C13 0.0258(8) 0.0208(8) 0.0302(8) 0.0023(6) 0.0100(6) -0.0011(6)
C14 0.0270(8) 0.0290(9) 0.0409(10) 0.0069(7) 0.0183(7) 0.0157(7)
C15 0.0462(13) 0.0683(16) 0.0562(14) 0.0244(12) -0.0123(11) -0.0085(12)
C16 0.0529(13) 0.0458(12) 0.0623(14) 0.0194(10) 0.0114(11) -0.0158(11)
C17 0.0159(6) 0.0160(7) 0.0156(6) 0.0010(5) 0.0032(5) -0.0014(5)
C18 0.0196(7) 0.0151(7) 0.0155(6) -0.0029(5) 0.0085(5) -0.0030(5)
C19 0.0202(7) 0.0181(7) 0.0187(7) 0.0001(6) 0.0068(6) -0.0010(5)
C20 0.0277(8) 0.0165(7) 0.0250(8) 0.0005(6) 0.0104(6) 0.0019(6)
C21 0.0279(8) 0.0186(7) 0.0273(8) -0.0061(6) 0.0130(6) -0.0010(6)
C22 0.0202(7) 0.0226(7) 0.0236(7) -0.0051(6) 0.0076(6) -0.0041(6)
C23 0.0211(7) 0.0191(7) 0.0152(6) -0.0006(6) 0.0072(5) -0.0019(5)
C24 0.0208(7) 0.0195(7) 0.0280(8) 0.0004(6) 0.0052(6) 0.0038(6)
C25 0.0253(8) 0.0261(9) 0.0461(11) 0.0057(7) 0.0033(7) 0.0054(7)
C26 0.0285(9) 0.0418(10) 0.0339(9) -0.0009(8) -0.0013(7) -0.0075(8)
C27 0.0170(7) 0.0195(7) 0.0225(7) -0.0008(6) 0.0052(6) -0.0002(6)
C28 0.0304(8) 0.0316(9) 0.0237(8) 0.0074(7) 0.0077(7) 0.0056(7)
C29 0.0203(7) 0.0281(8) 0.0331(9) 0.0020(6) 0.0087(6) 0.0009(7)
C30 0.0221(7) 0.0158(7) 0.0169(7) 0.0011(5) 0.0091(6) 0.0010(5)
C31 0.0234(7) 0.0187(7) 0.0172(7) 0.0003(6) 0.0086(6) 0.0004(5)
C32 0.0248(7) 0.0237(8) 0.0198(7) 0.0025(6) 0.0052(6) 0.0036(6)
C33 0.0316(8) 0.0197(7) 0.0288(8) 0.0043(6) 0.0111(7) 0.0089(6)
C34 0.0274(8) 0.0167(7) 0.0314(8) -0.0028(6) 0.0105(6) 0.0030(6)
C35 0.0227(7) 0.0179(7) 0.0228(7) -0.0008(6) 0.0087(6) 0.0015(6)
C36 0.0257(8) 0.0202(7) 0.0196(7) -0.0009(6) 0.0021(6) -0.0004(6)
C37 0.0439(11) 0.0395(10) 0.0359(10) -0.0196(9) 0.0166(8) -0.0064(8)
C38 0.0391(10) 0.0355(9) 0.0242(9) -0.0071(8) -0.0013(7) -0.0031(7)
C39 0.0218(7) 0.0165(7) 0.0311(8) -0.0022(6) 0.0056(6) 0.0025(6)
C40 0.0258(8) 0.0233(8) 0.0452(10) -0.0055(7) 0.0109(7) 0.0019(7)
C41 0.0294(8) 0.0278(8) 0.0290(8) -0.0021(7) 0.0017(7) -0.0008(7)
C42 0.0152(6) 0.0162(7) 0.0165(7) -0.0010(5) 0.0044(5) -0.0024(5)
C43 0.0183(7) 0.0168(7) 0.0166(7) 0.0033(5) 0.0073(5) 0.0006(5)
C44 0.0180(7) 0.0216(7) 0.0194(7) 0.0010(6) 0.0061(5) 0.0005(6)
C45 0.0257(8) 0.0322(9) 0.0163(7) 0.0013(6) 0.0035(6) 0.0014(6)
C46 0.0354(9) 0.0306(9) 0.0183(7) 0.0024(7) 0.0092(6) 0.0076(6)
C47 0.0339(8) 0.0196(7) 0.0236(8) -0.0024(6) 0.0136(7) 0.0023(6)
C48 0.0251(7) 0.0162(7) 0.0193(7) -0.0001(6) 0.0100(6) -0.0006(5)
C49 0.0192(7) 0.0266(8) 0.0172(7) -0.0027(6) 0.0038(6) -0.0021(6)
C50 0.0196(7) 0.0384(9) 0.0232(8) -0.0002(7) 0.0023(6) -0.0053(7)
C51 0.0240(8) 0.0262(8) 0.0284(8) -0.0032(6) 0.0052(6) -0.0029(6)
C52 0.0312(8) 0.0226(8) 0.0204(7) -0.0101(6) 0.0116(6) -0.0034(6)
C53 0.0290(9) 0.0323(9) 0.0338(9) -0.0050(7) 0.0004(7) -0.0014(7)
C54 0.0403(9) 0.0249(8) 0.0319(9) -0.0142(7) 0.0195(7) -0.0083(7)
N1 0.0174(6) 0.0164(6) 0.0164(6) -0.0004(5) 0.0069(5) -0.0000(4)
N2 0.0168(5) 0.0148(6) 0.0167(6) -0.0012(4) 0.0060(4) -0.0001(4)
N3 0.0200(6) 0.0139(6) 0.0173(6) 0.0001(5) 0.0063(5) 0.0009(4)
N4 0.0186(6) 0.0144(6) 0.0146(6) -0.0020(5) 0.0054(4) 0.0001(4)
O1 0.0173(5) 0.0365(6) 0.0271(6) -0.0052(5) 0.0002(4) 0.0110(5)
V1 0.01506(13) 0.01339(13) 0.01445(13) -0.00106(8) 0.00508(9) -0.00057(8)

loop_
_atom_type_symbol
_atom_type_scat_dispersion_real
_atom_type_scat_dispersion_imag
_atom_type_scat_Cromer_Mann_a1
_atom_type_scat_Cromer_Mann_a2
_atom_type_scat_Cromer_Mann_a3
_atom_type_scat_Cromer_Mann_a4
_atom_type_scat_Cromer_Mann_b1
_atom_type_scat_Cromer_Mann_b2
_atom_type_scat_Cromer_Mann_b3
_atom_type_scat_Cromer_Mann_b4
_atom_type_scat_Cromer_Mann_c
_atom_type_scat_source
_atom_type_scat_dispersion_source
H 0.00000 0.00000 0.49300 0.32291 0.14019 0.04081 10.51090 26.12570 3.14236 57.79970 0.0030380000826 'International Tables Volume C Table 6.1.1.4 (pp. 500-502)' 'Henke, Gullikson and Davis, At. Data and Nucl. Data Tables, 1993, 54, 2'
C 0.00347 0.00161 2.31000 1.02000 1.58860 0.86500 20.84390 10.20750 0.56870 51.65120 0.215599998832 'International Tables Volume C Table 6.1.1.4 (pp. 500-502)' 'Henke, Gullikson and Davis, At. Data and Nucl. Data Tables, 1993, 54, 2'
N 0.00653 0.00323 12.21260 3.13220 2.01250 1.16630 0.00570 9.89330 28.99750 0.58260 -11.5290002823 'International Tables Volume C Table 6.1.1.4 (pp. 500-502)' 'Henke, Gullikson and Davis, At. Data and Nucl. Data Tables, 1993, 54, 2'
O 0.01158 0.00611 3.04850 2.28680 1.54630 0.86700 13.27710 5.70110 0.32390 32.90890 0.250800013542 'International Tables Volume C Table 6.1.1.4 (pp. 500-502)' 'Henke, Gullikson and Davis, At. Data and Nucl. Data Tables, 1993, 54, 2'
V 0.31844 0.54361 10.29710 7.35110 2.07030 2.05710 6.86570 0.43850 26.89380 102.47800 1.21990001202 'International Tables Volume C Table 6.1.1.4 (pp. 500-502)' 'Henke, Gullikson and Davis, At. Data and Nucl. Data Tables, 1993, 54, 2'

loop_
_geom_angle_atom_site_label_1
_geom_angle_atom_site_label_2
_geom_angle_atom_site_label_3
_geom_angle
_geom_angle_site_symmetry_1
_geom_angle_site_symmetry_3
_geom_angle_publ_flag
H1b C1 H1a 108.7 . . ?
C2 C1 H1a 110.58(9) . . ?
C2 C1 H1b 110.58(9) . . ?
O1 C1 H1a 110.58(8) . . ?
O1 C1 H1b 110.58(8) . . ?
O1 C1 C2 105.79(12) . . ?
H2a C2 C1 111.07(9) . . ?
H2b C2 C1 111.07(9) . . ?
H2b C2 H2a 109.0 . . ?
C3 C2 C1 103.44(13) . . ?
C3 C2 H2a 111.07(9) . . ?
C3 C2 H2b 111.07(10) . . ?
H3a C3 C2 111.29(10) . . ?
H3b C3 C2 111.29(9) . . ?
H3b C3 H3a 109.2 . . ?
C4 C3 C2 102.38(13) . . ?
C4 C3 H3a 111.29(10) . . ?
C4 C3 H3b 111.29(9) . . ?
H4a C4 C3 111.13(9) . . ?
H4b C4 C3 111.13(10) . . ?
H4b C4 H4a 109.1 . . ?
O1 C4 C3 103.18(13) . . ?
O1 C4 H4a 111.13(8) . . ?
O1 C4 H4b 111.13(9) . . ?
C10 C5 C6 119.68(13) . . ?
N1 C5 C6 121.55(13) . . ?
N1 C5 C10 118.68(13) . . ?
C7 C6 C5 118.62(14) . . ?
C11 C6 C5 122.70(13) . . ?
C11 C6 C7 118.64(13) . . ?
H7 C7 C6 119.13(9) . . ?
C8 C7 C6 121.74(14) . . ?
C8 C7 H7 119.13(9) . . ?
H8 C8 C7 120.42(9) . . ?
C9 C8 C7 119.17(14) . . ?
C9 C8 H8 120.42(9) . . ?
H9 C9 C8 119.30(9) . . ?
C10 C9 C8 121.40(15) . . ?
C10 C9 H9 119.30(9) . . ?
C9 C10 C5 119.15(14) . . ?
C14 C10 C5 121.23(13) . . ?
C14 C10 C9 119.61(14) . . ?
H11 C11 C6 107.73(8) . . ?
C12 C11 C6 111.68(13) . . ?
C12 C11 H11 107.73(8) . . ?
C13 C11 C6 112.13(12) . . ?
C13 C11 H11 107.73(8) . . ?
C13 C11 C12 109.64(12) . . ?
H12a C12 C11 109.5 . . ?
H12b C12 C11 109.5 . . ?
H12b C12 H12a 109.5 . . ?
H12c C12 C11 109.5 . . ?
H12c C12 H12a 109.5 . . ?
H12c C12 H12b 109.5 . . ?
H13a C13 C11 109.5 . . ?
H13b C13 C11 109.5 . . ?
H13b C13 H13a 109.5 . . ?
H13c C13 C11 109.5 . . ?
H13c C13 H13a 109.5 . . ?
H13c C13 H13b 109.5 . . ?
H14 C14 C10 108.37(8) . . ?
C15 C14 C10 112.12(16) . . ?
C15 C14 H14 108.37(13) . . ?
C16 C14 C10 110.33(15) . . ?
C16 C14 H14 108.37(12) . . ?
C16 C14 C15 109.18(17) . . ?
H15a C15 C14 109.5 . . ?
H15b C15 C14 109.5 . . ?
H15b C15 H15a 109.5 . . ?
H15c C15 C14 109.5 . . ?
H15c C15 H15a 109.5 . . ?
H15c C15 H15b 109.5 . . ?
H16a C16 C14 109.5 . . ?
H16b C16 C14 109.5 . . ?
H16b C16 H16a 109.5 . . ?
H16c C16 C14 109.5 . . ?
H16c C16 H16a 109.5 . . ?
H16c C16 H16b 109.5 . . ?
N1 C17 H17 121.86(8) . . ?
N2 C17 H17 121.86(8) . . ?
N2 C17 N1 116.29(12) . . ?
C23 C18 C19 120.21(13) . . ?
N2 C18 C19 120.33(12) . . ?
N2 C18 C23 119.43(12) . . ?
C20 C19 C18 118.68(13) . . ?
C24 C19 C18 120.80(13) . . ?
C24 C19 C20 120.51(13) . . ?
H20 C20 C19 119.23(9) . . ?
C21 C20 C19 121.55(14) . . ?
C21 C20 H20 119.23(9) . . ?
H21 C21 C20 120.27(9) . . ?
C22 C21 C20 119.47(14) . . ?
C22 C21 H21 120.27(9) . . ?
H22 C22 C21 119.32(9) . . ?
C23 C22 C21 121.36(14) . . ?
C23 C22 H22 119.32(9) . . ?
C22 C23 C18 118.70(13) . . ?
C27 C23 C18 120.39(12) . . ?
C27 C23 C22 120.91(13) . . ?
H24 C24 C19 107.30(8) . . ?
C25 C24 C19 113.03(13) . . ?
C25 C24 H24 107.30(9) . . ?
C26 C24 C19 110.80(13) . . ?
C26 C24 H24 107.30(10) . . ?
C26 C24 C25 110.83(14) . . ?
H25a C25 C24 109.5 . . ?
H25b C25 C24 109.5 . . ?
H25b C25 H25a 109.5 . . ?
H25c C25 C24 109.5 . . ?
H25c C25 H25a 109.5 . . ?
H25c C25 H25b 109.5 . . ?
H26a C26 C24 109.5 . . ?
H26b C26 C24 109.5 . . ?
H26b C26 H26a 109.5 . . ?
H26c C26 C24 109.5 . . ?
H26c C26 H26a 109.5 . . ?
H26c C26 H26b 109.5 . . ?
H27 C27 C23 107.58(8) . . ?
C28 C27 C23 110.85(12) . . ?
C28 C27 H27 107.58(9) . . ?
C29 C27 C23 113.13(12) . . ?
C29 C27 H27 107.58(9) . . ?
C29 C27 C28 109.89(13) . . ?
H28a C28 C27 109.5 . . ?
H28b C28 C27 109.5 . . ?
H28b C28 H28a 109.5 . . ?
H28c C28 C27 109.5 . . ?
H28c C28 H28a 109.5 . . ?
H28c C28 H28b 109.5 . . ?
H29a C29 C27 109.5 . . ?
H29b C29 C27 109.5 . . ?
H29b C29 H29a 109.5 . . ?
H29c C29 C27 109.5 . . ?
H29c C29 H29a 109.5 . . ?
H29c C29 H29b 109.5 . . ?
C35 C30 C31 120.04(13) . . ?
N3 C30 C31 118.53(12) . . ?
N3 C30 C35 121.34(13) . . ?
C32 C31 C30 119.12(13) . . ?
C36 C31 C30 120.35(13) . . ?
C36 C31 C32 120.45(13) . . ?
H32 C32 C31 119.42(9) . . ?
C33 C32 C31 121.17(14) . . ?
C33 C32 H32 119.42(9) . . ?
H33 C33 C32 120.33(9) . . ?
C34 C33 C32 119.35(14) . . ?
C34 C33 H33 120.33(9) . . ?
H34 C34 C33 119.12(9) . . ?
C35 C34 C33 121.76(14) . . ?
C35 C34 H34 119.12(9) . . ?
C34 C35 C30 118.54(14) . . ?
C39 C35 C30 122.82(13) . . ?
C39 C35 C34 118.63(13) . . ?
H36 C36 C31 107.49(8) . . ?
C37 C36 C31 110.26(13) . . ?
C37 C36 H36 107.49(10) . . ?
C38 C36 C31 113.99(13) . . ?
C38 C36 H36 107.49(10) . . ?
C38 C36 C37 109.87(14) . . ?
H37a C37 C36 109.5 . . ?
H37b C37 C36 109.5 . . ?
H37b C37 H37a 109.5 . . ?
H37c C37 C36 109.5 . . ?
H37c C37 H37a 109.5 . . ?
H37c C37 H37b 109.5 . . ?
H38a C38 C36 109.5 . . ?
H38b C38 C36 109.5 . . ?
H38b C38 H38a 109.5 . . ?
H38c C38 C36 109.5 . . ?
H38c C38 H38a 109.5 . . ?
H38c C38 H38b 109.5 . . ?
H39 C39 C35 108.06(8) . . ?
C40 C39 C35 111.46(13) . . ?
C40 C39 H39 108.06(9) . . ?
C41 C39 C35 111.10(13) . . ?
C41 C39 H39 108.06(9) . . ?
C41 C39 C40 109.96(13) . . ?
H40a C40 C39 109.5 . . ?
H40b C40 C39 109.5 . . ?
H40b C40 H40a 109.5 . . ?
H40c C40 C39 109.5 . . ?
H40c C40 H40a 109.5 . . ?
H40c C40 H40b 109.5 . . ?
H41a C41 C39 109.5 . . ?
H41b C41 C39 109.5 . . ?
H41b C41 H41a 109.5 . . ?
H41c C41 C39 109.5 . . ?
H41c C41 H41a 109.5 . . ?
H41c C41 H41b 109.5 . . ?
N3 C42 H42 122.17(8) . . ?
N4 C42 H42 122.17(8) . . ?
N4 C42 N3 115.66(12) . . ?
C48 C43 C44 120.03(13) . . ?
N4 C43 C44 121.79(13) . . ?
N4 C43 C48 118.07(12) . . ?
C45 C44 C43 118.61(14) . . ?
C49 C44 C43 122.97(13) . . ?
C49 C44 C45 118.42(13) . . ?
H45 C45 C44 119.19(9) . . ?
C46 C45 C44 121.63(14) . . ?
C46 C45 H45 119.19(9) . . ?
H46 C46 C45 120.33(9) . . ?
C47 C46 C45 119.33(14) . . ?
C47 C46 H46 120.33(9) . . ?
H47 C47 C46 119.33(9) . . ?
C48 C47 C46 121.35(14) . . ?
C48 C47 H47 119.33(9) . . ?
C47 C48 C43 119.04(14) . . ?
C52 C48 C43 120.15(12) . . ?
C52 C48 C47 120.58(13) . . ?
H49 C49 C44 108.06(8) . . ?
C50 C49 C44 112.40(13) . . ?
C50 C49 H49 108.06(8) . . ?
C51 C49 C44 110.48(12) . . ?
C51 C49 H49 108.06(8) . . ?
C51 C49 C50 109.64(12) . . ?
H50a C50 C49 109.5 . . ?
H50b C50 C49 109.5 . . ?
H50b C50 H50a 109.5 . . ?
H50c C50 C49 109.5 . . ?
H50c C50 H50a 109.5 . . ?
H50c C50 H50b 109.5 . . ?
H51a C51 C49 109.5 . . ?
H51b C51 C49 109.5 . . ?
H51b C51 H51a 109.5 . . ?
H51c C51 C49 109.5 . . ?
H51c C51 H51a 109.5 . . ?
H51c C51 H51b 109.5 . . ?
H52 C52 C48 108.11(8) . . ?
C53 C52 C48 108.50(13) . . ?
C53 C52 H52 108.11(9) . . ?
C54 C52 C48 114.16(13) . . ?
C54 C52 H52 108.11(8) . . ?
C54 C52 C53 109.68(14) . . ?
H53a C53 C52 109.5 . . ?
H53b C53 C52 109.5 . . ?
H53b C53 H53a 109.5 . . ?
H53c C53 C52 109.5 . . ?
H53c C53 H53a 109.5 . . ?
H53c C53 H53b 109.5 . . ?
H54a C54 C52 109.5 . . ?
H54b C54 C52 109.5 . . ?
H54b C54 H54a 109.5 . . ?
H54c C54 C52 109.5 . . ?
H54c C54 H54a 109.5 . . ?
H54c C54 H54b 109.5 . . ?
C17 N1 C5 120.29(12) . . ?
V1 N1 C5 144.38(9) . . ?
V1 N1 C17 89.31(8) . . ?
C18 N2 C17 118.78(11) . . ?
V1 N2 C17 89.95(8) . . ?
V1 N2 C18 149.96(9) . . ?
C42 N3 C30 121.64(12) . . ?
V1 N3 C30 145.48(9) . . ?
V1 N3 C42 90.88(8) . . ?
C43 N4 C42 122.62(12) . . ?
V1 N4 C42 91.05(8) . . ?
V1 N4 C43 146.06(9) . . ?
C4 O1 C1 110.35(11) . . ?
V1 O1 C1 125.34(9) . . ?
V1 O1 C4 124.31(9) . . ?
N2 V1 N1 63.36(4) . . ?
N3 V1 N1 117.06(5) . . ?
N3 V1 N2 140.26(5) . . ?
N4 V1 N1 178.45(4) . . ?
N4 V1 N2 116.03(4) . . ?
N4 V1 N3 62.37(4) . . ?
O1 V1 N1 90.10(5) . . ?
O1 V1 N2 126.97(5) . . ?
O1 V1 N3 92.24(5) . . ?
O1 V1 N4 91.36(5) . . ?

loop_
_geom_bond_atom_site_label_1
_geom_bond_atom_site_label_2
_geom_bond_distance
_geom_bond_site_symmetry_2
_geom_bond_publ_flag
C1 H1a 0.9900 . ?
C1 H1b 0.9900 . ?
C1 C2 1.528(2) . ?
C1 O1 1.4407(18) . ?
C2 H2a 0.9900 . ?
C2 H2b 0.9900 . ?
C2 C3 1.528(2) . ?
C3 H3a 0.9900 . ?
C3 H3b 0.9900 . ?
C3 C4 1.512(2) . ?
C4 H4a 0.9900 . ?
C4 H4b 0.9900 . ?
C4 O1 1.4410(18) . ?
C5 C6 1.416(2) . ?
C5 C10 1.408(2) . ?
C5 N1 1.4209(17) . ?
C6 C7 1.398(2) . ?
C6 C11 1.526(2) . ?
C7 H7 0.9500 . ?
C7 C8 1.383(2) . ?
C8 H8 0.9500 . ?
C8 C9 1.383(2) . ?
C9 H9 0.9500 . ?
C9 C10 1.398(2) . ?
C10 C14 1.518(2) . ?
C11 H11 1.0000 . ?
C11 C12 1.537(2) . ?
C11 C13 1.528(2) . ?
C12 H12a 0.9800 . ?
C12 H12b 0.9800 . ?
C12 H12c 0.9800 . ?
C13 H13a 0.9800 . ?
C13 H13b 0.9800 . ?
C13 H13c 0.9800 . ?
C14 H14 1.0000 . ?
C14 C15 1.529(3) . ?
C14 C16 1.506(3) . ?
C15 H15a 0.9800 . ?
C15 H15b 0.9800 . ?
C15 H15c 0.9800 . ?
C16 H16a 0.9800 . ?
C16 H16b 0.9800 . ?
C16 H16c 0.9800 . ?
C17 H17 0.9500 . ?
C17 N1 1.3176(18) . ?
C17 N2 1.3371(18) . ?
C18 C19 1.411(2) . ?
C18 C23 1.413(2) . ?
C18 N2 1.4277(17) . ?
C19 C20 1.395(2) . ?
C19 C24 1.525(2) . ?
C20 H20 0.9500 . ?
C20 C21 1.382(2) . ?
C21 H21 0.9500 . ?
C21 C22 1.386(2) . ?
C22 H22 0.9500 . ?
C22 C23 1.396(2) . ?
C23 C27 1.521(2) . ?
C24 H24 1.0000 . ?
C24 C25 1.525(2) . ?
C24 C26 1.525(2) . ?
C25 H25a 0.9800 . ?
C25 H25b 0.9800 . ?
C25 H25c 0.9800 . ?
C26 H26a 0.9800 . ?
C26 H26b 0.9800 . ?
C26 H26c 0.9800 . ?
C27 H27 1.0000 . ?
C27 C28 1.526(2) . ?
C27 C29 1.534(2) . ?
C28 H28a 0.9800 . ?
C28 H28b 0.9800 . ?
C28 H28c 0.9800 . ?
C29 H29a 0.9800 . ?
C29 H29b 0.9800 . ?
C29 H29c 0.9800 . ?
C30 C31 1.412(2) . ?
C30 C35 1.407(2) . ?
C30 N3 1.4276(18) . ?
C31 C32 1.392(2) . ?
C31 C36 1.518(2) . ?
C32 H32 0.9500 . ?
C32 C33 1.388(2) . ?
C33 H33 0.9500 . ?
C33 C34 1.376(2) . ?
C34 H34 0.9500 . ?
C34 C35 1.401(2) . ?
C35 C39 1.524(2) . ?
C36 H36 1.0000 . ?
C36 C37 1.522(2) . ?
C36 C38 1.525(2) . ?
C37 H37a 0.9800 . ?
C37 H37b 0.9800 . ?
C37 H37c 0.9800 . ?
C38 H38a 0.9800 . ?
C38 H38b 0.9800 . ?
C38 H38c 0.9800 . ?
C39 H39 1.0000 . ?
C39 C40 1.536(2) . ?
C39 C41 1.534(2) . ?
C40 H40a 0.9800 . ?
C40 H40b 0.9800 . ?
C40 H40c 0.9800 . ?
C41 H41a 0.9800 . ?
C41 H41b 0.9800 . ?
C41 H41c 0.9800 . ?
C42 H42 0.9500 . ?
C42 N3 1.3257(18) . ?
C42 N4 1.3210(18) . ?
C43 C44 1.410(2) . ?
C43 C48 1.414(2) . ?
C43 N4 1.4190(17) . ?
C44 C45 1.398(2) . ?
C44 C49 1.522(2) . ?
C45 H45 0.9500 . ?
C45 C46 1.383(2) . ?
C46 H46 0.9500 . ?
C46 C47 1.386(2) . ?
C47 H47 0.9500 . ?
C47 C48 1.391(2) . ?
C48 C52 1.518(2) . ?
C49 H49 1.0000 . ?
C49 C50 1.534(2) . ?
C49 C51 1.532(2) . ?
C50 H50a 0.9800 . ?
C50 H50b 0.9800 . ?
C50 H50c 0.9800 . ?
C51 H51a 0.9800 . ?
C51 H51b 0.9800 . ?
C51 H51c 0.9800 . ?
C52 H52 1.0000 . ?
C52 C53 1.530(2) . ?
C52 C54 1.530(2) . ?
C53 H53a 0.9800 . ?
C53 H53b 0.9800 . ?
C53 H53c 0.9800 . ?
C54 H54a 0.9800 . ?
C54 H54b 0.9800 . ?
C54 H54c 0.9800 . ?
N1 V1 2.1601(12) . ?
N2 V1 2.1332(12) . ?
N3 V1 2.1638(12) . ?
N4 V1 2.1628(11) . ?
O1 V1 2.1242(11) . ?

loop_
_smtbx_masks_void_nr
_smtbx_masks_void_average_x
_smtbx_masks_void_average_y
_smtbx_masks_void_average_z
_smtbx_masks_void_volume
_smtbx_masks_void_count_electrons
_smtbx_masks_void_content
1 0.000 0.500 0.500 525.8 65.0 '1.5 C5H12'
2 0.500 0.000 0.000 525.8 65.0 '1.5 C5H12'
